data_7241874
loop_
_publ_author_name
'Kornyakov, Ilya V.'
'Tyumentseva, Olga S.'
'Krivovichev, Sergey V.'
'Tananaev, Ivan G.'
'Gurzhiy, Vladislav V.'

_publ_section_title
;
 Crystal chemistry of the M2+[(UO2)(T6+O4)2(H2O)](H2O)4 (M2+ = Mg, Mn, Fe,
 Co, Ni and Zn; T6+ = S, Se) compounds: the interplay between chemical
 composition, pH and structural architecture
;
_journal_issue 5
_journal_name_full CrystEngComm
_journal_page_first 1140
_journal_page_last 1148
_journal_paper_doi 10.1039/D0CE01587C
_journal_volume 23
_journal_year 2021
_chemical_formula_moiety 'H10 Ni O15 S2 U'
_chemical_formula_sum 'H10 Ni O15 S2 U'
_chemical_formula_weight 610.94
_space_group_crystal_system orthorhombic
_space_group_IT_number 31
_space_group_name_Hall 'P 2ac -2'
_space_group_name_H-M_alt 'P m n 21'
_atom_sites_solution_hydrogens difmap
_atom_sites_solution_primary dual
_audit_creation_date 2020-10-18
_audit_creation_method
;
Olex2 1.2
(compiled 2018.05.29 svn.r3508 for OlexSys, GUI svn.r5506)
;
_audit_update_record
;
2020-10-18 deposited with the CCDC.	2020-12-08 downloaded from the CCDC.
;
_cell_angle_alpha 90
_cell_angle_beta 90
_cell_angle_gamma 90
_cell_formula_units_Z 4
_cell_length_a 12.75060(10)
_cell_length_b 8.30950(10)
_cell_length_c 11.29290(10)
_cell_measurement_reflns_used 34708
_cell_measurement_temperature 296(2)
_cell_measurement_theta_max 44.7710
_cell_measurement_theta_min 2.3930
_cell_volume 1196.50(2)
_computing_cell_refinement 'CrysAlisPro 1.171.40.53 (Rigaku OD, 2019)'
_computing_data_collection 'CrysAlisPro 1.171.40.53 (Rigaku OD, 2019)'
_computing_data_reduction 'CrysAlisPro 1.171.40.53 (Rigaku OD, 2019)'
_computing_molecular_graphics 'Olex2 (Dolomanov et al., 2009)'
_computing_publication_material 'Olex2 (Dolomanov et al., 2009)'
_computing_structure_refinement 'ShelXL (Sheldrick, 2015)'
_computing_structure_solution 'ShelXT (Sheldrick, 2015)'
_diffrn_ambient_temperature 296(2)
_diffrn_detector 'CCD plate'
_diffrn_measured_fraction_theta_full 0.999
_diffrn_measured_fraction_theta_max 0.999
_diffrn_measurement_details
;
List of Runs (angles in degrees, time in seconds):

  # Type    Start    End  Width  t~exp~   \w     \q     \k     \f   Frames
#--------------------------------------------------------------------------
  1  \w   -114.71 -28.21   0.50   10.00    --  -52.00 166.02 179.99  173
  2  \f      5.23 264.73   0.50   10.00 -39.40 -52.00 102.00    --   519
  3  \f   -295.60 -31.10   0.50   10.00 -34.45 -38.00 161.98    --   529
  4  \f   -200.27   6.73   0.50   10.00 -74.17 -44.00-156.00    --   414
  5  \w    -82.44  -8.44   0.50   10.00    --  -48.00 117.99 132.01  148
  6  \f     16.09 272.09   0.50   10.00 -42.45 -36.00 167.96    --   512
  7  \w    -78.16 -24.16   0.50   10.00    --  -44.00  99.99 -30.00  108
  8  \f    153.84 293.34   0.50   10.00-131.49 -54.00 -93.99    --   279
  9  \w    229.47 302.47   0.50   10.00    --  -46.00 -60.00  70.00  146
 10  \f   -359.99   9.51   0.50   10.00 -63.55 -36.00 137.99    --   739
 11  \w    238.20 278.70   0.50   10.00    --  -44.00 -92.00  46.00   81
 12  \w    -68.48  -6.98   0.50   10.00    --  -52.00 106.00  36.00  123
 13  \f    156.99 260.49   0.50   10.00 -92.21 -44.00-109.99    --   207
;
_diffrn_measurement_device 'abstract diffractometer'
_diffrn_measurement_device_type 'Saxi-CrysAlisPro-abstract goniometer imported SAXI images'
_diffrn_measurement_method '\w and \f scans'
_diffrn_orient_matrix_type 'CrysAlisPro convention (1999,Acta A55,543-557)'
_diffrn_orient_matrix_UB_11 -0.0051957000
_diffrn_orient_matrix_UB_12 0.0849933000
_diffrn_orient_matrix_UB_13 -0.0013552000
_diffrn_orient_matrix_UB_21 -0.0546274000
_diffrn_orient_matrix_UB_22 -0.0081358000
_diffrn_orient_matrix_UB_23 -0.0103285000
_diffrn_orient_matrix_UB_31 -0.0092751000
_diffrn_orient_matrix_UB_32 0.0004482000
_diffrn_orient_matrix_UB_33 0.0618945000
_diffrn_radiation_monochromator graphite
_diffrn_radiation_probe x-ray
_diffrn_radiation_type MoK\a
_diffrn_radiation_wavelength 0.71073
_diffrn_reflns_av_R_equivalents 0.0504
_diffrn_reflns_av_unetI/netI 0.0140
_diffrn_reflns_Laue_measured_fraction_full 0.999
_diffrn_reflns_Laue_measured_fraction_max 0.999
_diffrn_reflns_limit_h_max 16
_diffrn_reflns_limit_h_min -16
_diffrn_reflns_limit_k_max 10
_diffrn_reflns_limit_k_min -10
_diffrn_reflns_limit_l_max 14
_diffrn_reflns_limit_l_min -11
_diffrn_reflns_number 28646
_diffrn_reflns_point_group_measured_fraction_full 1.000
_diffrn_reflns_point_group_measured_fraction_max 1.000
_diffrn_reflns_theta_full 25.242
_diffrn_reflns_theta_max 27.490
_diffrn_reflns_theta_min 2.409
_diffrn_source 'fine-focus sealed X-ray tube'
_diffrn_source_type 'Enhance (Mo) X-ray Source'
_exptl_absorpt_coefficient_mu 15.521
_exptl_absorpt_correction_T_max 1.00000
_exptl_absorpt_correction_T_min 0.14111
_exptl_absorpt_correction_type multi-scan
_exptl_absorpt_process_details
;
CrysAlisPro 1.171.40.53 (Rigaku Oxford Diffraction, 2019)
Empirical absorption correction using spherical harmonics,
 implemented in SCALE3 ABSPACK scaling algorithm.
;
_exptl_crystal_colour 'clear yellowish green'
_exptl_crystal_colour_lustre clear
_exptl_crystal_colour_modifier yellowish
_exptl_crystal_colour_primary green
_exptl_crystal_density_diffrn 3.392
_exptl_crystal_description plate
_exptl_crystal_F_000 1128
_exptl_crystal_size_max 0.37
_exptl_crystal_size_mid 0.22
_exptl_crystal_size_min 0.1
_refine_diff_density_max 1.732
_refine_diff_density_min -1.337
_refine_diff_density_rms 0.260
_refine_ls_abs_structure_details
;
 Refined as an inversion twin.
;
_refine_ls_abs_structure_Flack 0.965(13)
_refine_ls_extinction_coef 0.0013(3)
_refine_ls_extinction_expression Fc^*^=kFc[1+0.001xFc^2^\l^3^/sin(2\q)]^-1/4^
_refine_ls_extinction_method SHELXL
_refine_ls_goodness_of_fit_ref 1.128
_refine_ls_hydrogen_treatment refxyz
_refine_ls_matrix_type full
_refine_ls_number_parameters 219
_refine_ls_number_reflns 2150
_refine_ls_number_restraints 31
_refine_ls_restrained_S_all 1.165
_refine_ls_R_factor_all 0.0282
_refine_ls_R_factor_gt 0.0277
_refine_ls_shift/su_max 0.002
_refine_ls_shift/su_mean 0.000
_refine_ls_structure_factor_coef Fsqd
_refine_ls_weighting_details 'w=1/[\s^2^(Fo^2^)+(0.0592P)^2^+0.3756P] where P=(Fo^2^+2Fc^2^)/3'
_refine_ls_weighting_scheme calc
_refine_ls_wR_factor_gt 0.0752
_refine_ls_wR_factor_ref 0.0758
_reflns_Friedel_coverage 0.905
_reflns_Friedel_fraction_full 1.000
_reflns_Friedel_fraction_max 1.000
_reflns_number_gt 2092
_reflns_number_total 2150
_reflns_threshold_expression 'I > 2\s(I)'
_cod_data_source_file d0ce01587c1.cif
_cod_data_source_block Compound_1
_cod_depositor_comments 'Adding full bibliography for 7241870--7241883.cif.'
_cod_database_code 7241874
_shelxl_version_number 2014/6
_chemical_oxdiff_formula 'Ni4  O60  S8  U4  '
_shelx_space_group_comment
;
The symmetry employed for this shelxl refinement is uniquely defined
by the following loop, which should always be used as a source of
symmetry information in preference to the above space-group names.
They are only intended as comments.
;
_shelx_estimated_absorpt_t_max 0.306
_shelx_estimated_absorpt_t_min 0.069
_reflns_odcompleteness_completeness 94.28
_reflns_odcompleteness_iscentric 1
_reflns_odcompleteness_theta 44.68
_olex2_refinement_description
;
1. Twinned data refinement
 Scales: 0.035(13)
 0.965(13)
2. Fixed Uiso
 At 1.5 times of:
  All O(H) groups, All O(H,H) groups, All O(H,H,H) groups
3. Restrained distances
 O12-H12_$1
 0.98 with sigma of 0.02
 H12-H12_$1
 1.54 with sigma of 0.02
 H12_$1-O4_$6
 2 with sigma of 0.02
 O10_$1-H14_$6
 2.1 with sigma of 0.02
 O14-H14_$1
 0.98 with sigma of 0.02
 H14-H14_$1
 1.54 with sigma of 0.02
 H14_$7-O10_$6
 1.9 with sigma of 0.02
 O10_$6-H10B_$6
 0.98 with sigma of 0.02
 H10B_$6-O7_$8
 1.8 with sigma of 0.02
 O10_$6-H10A_$6
 0.98 with sigma of 0.02
 H10B_$6-H10A_$6
 1.54 with sigma of 0.02
 H10A_$6-O4_$9
 1.8 with sigma of 0.02
 O16_$7-H16_$10
 0.98 with sigma of 0.02
 H16_$7-H16_$10
 1.54 with sigma of 0.02
 H16_$7-O3_$9
 1.9 with sigma of 0.02
 O15_$8-H15_$11
 0.98 with sigma of 0.02
 H15_$8-H15_$11
 1.54 with sigma of 0.02
 H15_$11-O5_$2
 1.9 with sigma of 0.02
 H12_$8-O4_$9
 1.8 with sigma of 0.02
 O13-H13_$1
 0.98 with sigma of 0.02
 O19-H19
 0.98 with sigma of 0.02
 H19_$5-H19
 1.54 with sigma of 0.02
 H19-O5_$4
 1.75 with sigma of 0.02
 O17-H17
 0.98 with sigma of 0.02
 H17-H17_$5
 1.54 with sigma of 0.02
 H17-O11_$3
 2.3 with sigma of 0.02
 H13-H13_$1
 1.54 with sigma of 0.02
 O18-H18
 0.98 with sigma of 0.02
 H18-H18_$5
 1.54 with sigma of 0.02
 O3_$5-H18_$5
 2.4 with sigma of 0.02
;
_olex2_submission_special_instructions 'No special instructions were received'
_oxdiff_exptl_absorpt_empirical_details
;
Empirical correction (ABSPACK) includes:
- Absorption correction using spherical harmonics
- Frame scaling
- Detector area scaling
;
_oxdiff_exptl_absorpt_empirical_full_max 3.280
_oxdiff_exptl_absorpt_empirical_full_min 0.521

loop_
_space_group_symop_operation_xyz
'x, y, z'
'-x+1/2, -y, z+1/2'
'x+1/2, -y, z+1/2'
'-x, y, z'

loop_
_atom_site_label
_atom_site_type_symbol
_atom_site_fract_x
_atom_site_fract_y
_atom_site_fract_z
_atom_site_U_iso_or_equiv
_atom_site_adp_type
_atom_site_occupancy
_atom_site_site_symmetry_order
_atom_site_calc_flag
_atom_site_refinement_flags_posn
_atom_site_refinement_flags_adp
_atom_site_refinement_flags_occupancy
_atom_site_disorder_assembly
_atom_site_disorder_group
U1 U 0.24863(2) 1.11241(2) 0.52510(16) 0.01243(15) Uani 1 1 d . . . . .
Ni1 Ni 0.0000 0.66561(14) 0.71070(11) 0.0160(3) Uani 1 2 d S T P B .
Ni2 Ni 0.5000 0.67104(15) 0.67658(12) 0.0178(3) Uani 1 2 d S T P B .
S1 S 0.27374(15) 1.2392(2) 0.83293(17) 0.0170(3) Uani 1 1 d . . . A 1
S2 S 0.25378(8) 0.7428(3) 0.7147(2) 0.0120(4) Uani 1 1 d . . . B 1
O1 O 0.3805(3) 1.0693(5) 0.4908(4) 0.0256(9) Uani 1 1 d . . . . .
O2 O 0.1170(3) 1.1567(5) 0.5599(5) 0.0250(9) Uani 1 1 d . . . . .
O3 O 0.3128(4) 1.2150(5) 0.7104(4) 0.0280(9) Uani 1 1 d D . . . .
O4 O 0.3266(4) 1.3806(4) 0.8815(5) 0.0354(12) Uani 1 1 d D . . . .
O5 O 0.1607(3) 1.2553(6) 0.8334(5) 0.0335(10) Uani 1 1 d D . . . .
O6 O 0.2366(5) 0.8967(9) 0.6563(13) 0.037(2) Uani 1 1 d . . . . .
O7 O 0.3405(4) 0.6544(7) 0.6588(5) 0.0248(12) Uani 1 1 d D . . . .
O8 O 0.1607(4) 0.6435(7) 0.7079(6) 0.0295(13) Uani 1 1 d . . . . .
O9 O 0.1922(4) 0.9011(5) 0.4028(5) 0.0307(10) Uani 1 1 d . . . . .
O10 O 0.2886(5) 1.4045(5) 0.5112(5) 0.0338(12) Uani 1 1 d D . . . .
H10A H 0.256(5) 1.469(8) 0.449(5) 0.051 Uiso 1 1 d DR . . . .
H10B H 0.290(6) 1.482(6) 0.579(4) 0.051 Uiso 1 1 d DR . . . .
O11 O 0.2161(4) 1.2255(5) 0.3378(5) 0.0283(9) Uani 1 1 d D . . . .
O12 O 0.0000 0.7151(12) 0.5346(9) 0.0383(19) Uani 1 2 d DS T P . .
H12 H 0.0606(10) 0.665(8) 0.489(3) 0.057 Uiso 1 1 d DR . . . .
O13 O 0.0000 0.9099(10) 0.7456(8) 0.0282(19) Uani 1 2 d DS T P . .
H13 H 0.0600(10) 0.982(5) 0.729(9) 0.042 Uiso 1 1 d DR . . . .
O14 O 0.0000 0.6359(13) 0.8895(10) 0.034(2) Uani 1 2 d DS T P . .
H14 H 0.0614(10) 0.624(9) 0.948(4) 0.051 Uiso 1 1 d DR . . . .
O15 O 0.0000 0.4225(13) 0.6885(11) 0.032(2) Uani 1 2 d DS T P . .
H15 H 0.0604(10) 0.359(8) 0.727(6) 0.048 Uiso 1 1 d DR . . . .
O16 O 0.5000 0.4183(12) 0.6668(10) 0.029(2) Uani 1 2 d DS T P . .
H16 H 0.4395(10) 0.346(5) 0.695(7) 0.043 Uiso 1 1 d DR . . . .
O17 O 0.5000 0.6407(14) 0.8563(10) 0.039(2) Uani 1 2 d DS T P . .
O18 O 0.5000 0.9188(12) 0.7042(10) 0.039(3) Uani 1 2 d DS T P . .
O19 O 0.5000 0.7033(11) 0.4972(7) 0.030(2) Uani 1 2 d DS T P . .
H17 H 0.4381(9) 0.646(7) 0.903(4) 0.045 Uiso 1 1 d DR . . . .
H18 H 0.4397(10) 0.996(3) 0.717(9) 0.045 Uiso 1 1 d DR . . . .
H19 H 0.4396(10) 0.716(8) 0.442(3) 0.045 Uiso 1 1 d DR . . . .

loop_
_atom_site_aniso_label
_atom_site_aniso_U_11
_atom_site_aniso_U_22
_atom_site_aniso_U_33
_atom_site_aniso_U_23
_atom_site_aniso_U_13
_atom_site_aniso_U_12
U1 0.0143(2) 0.0117(2) 0.0112(2) 0.00051(18) 0.00051(7) 0.00131(5)
Ni1 0.0114(5) 0.0174(5) 0.0192(8) -0.0005(4) 0.000 0.000
Ni2 0.0121(5) 0.0204(6) 0.0208(8) -0.0018(5) 0.000 0.000
S1 0.0197(5) 0.0185(7) 0.0127(7) 0.0008(6) -0.0010(8) -0.0013(7)
S2 0.0128(8) 0.0097(8) 0.0134(11) 0.0012(8) 0.0011(4) -0.0004(3)
O1 0.0195(18) 0.0273(19) 0.030(2) -0.0039(19) 0.0042(17) 0.0024(17)
O2 0.0198(18) 0.0295(19) 0.026(2) -0.0024(18) 0.0027(19) 0.0074(16)
O3 0.029(2) 0.041(2) 0.014(2) -0.0045(19) 0.0017(18) 0.0021(18)
O4 0.045(3) 0.0162(17) 0.045(3) -0.0078(19) -0.002(2) -0.0087(17)
O5 0.020(2) 0.049(3) 0.031(2) 0.003(2) 0.002(2) 0.0023(19)
O6 0.045(3) 0.028(4) 0.037(5) 0.021(3) 0.001(3) 0.003(2)
O7 0.0130(19) 0.036(2) 0.026(3) -0.012(2) 0.003(2) -0.0009(17)
O8 0.0111(19) 0.0230(19) 0.054(4) -0.004(3) 0.002(2) -0.0019(16)
O9 0.036(2) 0.026(2) 0.030(2) -0.0163(18) 0.004(2) -0.0063(16)
O10 0.057(3) 0.015(2) 0.029(3) 0.0000(18) -0.014(3) -0.002(2)
O11 0.040(2) 0.032(2) 0.013(2) 0.0045(19) -0.002(3) 0.004(2)
O12 0.023(3) 0.069(5) 0.024(5) 0.004(4) 0.000 0.000
O13 0.033(4) 0.018(3) 0.034(5) 0.002(3) 0.000 0.000
O14 0.036(4) 0.046(4) 0.021(5) -0.001(4) 0.000 0.000
O15 0.023(4) 0.022(3) 0.051(7) -0.004(4) 0.000 0.000
O16 0.018(3) 0.022(3) 0.047(6) 0.006(4) 0.000 0.000
O17 0.028(4) 0.054(4) 0.034(6) 0.002(5) 0.000 0.000
O18 0.037(4) 0.018(3) 0.062(8) -0.008(4) 0.000 0.000
O19 0.020(3) 0.054(4) 0.016(5) 0.010(3) 0.000 0.000

loop_
_atom_type_symbol
_atom_type_description
_atom_type_scat_dispersion_real
_atom_type_scat_dispersion_imag
_atom_type_scat_source
H H 0.0000 0.0000 'International Tables Vol C Tables 4.2.6.8 and 6.1.1.4'
Ni Ni 0.3393 1.1124 'International Tables Vol C Tables 4.2.6.8 and 6.1.1.4'
O O 0.0106 0.0060 'International Tables Vol C Tables 4.2.6.8 and 6.1.1.4'
S S 0.1246 0.1234 'International Tables Vol C Tables 4.2.6.8 and 6.1.1.4'
U U -9.6767 9.6646 'International Tables Vol C Tables 4.2.6.8 and 6.1.1.4'

loop_
_geom_angle_atom_site_label_1
_geom_angle_atom_site_label_2
_geom_angle_atom_site_label_3
_geom_angle
_geom_angle_site_symmetry_1
_geom_angle_site_symmetry_3
_geom_angle_publ_flag
O1 U1 O2 179.6(2) . . ?
O1 U1 O3 86.48(19) . . ?
O1 U1 O6 92.6(2) . . ?
O1 U1 O9 90.62(19) . . ?
O1 U1 O10 89.37(19) . . ?
O1 U1 O11 93.0(2) . . ?
O2 U1 O3 93.2(2) . . ?
O2 U1 O6 87.5(2) . . ?
O2 U1 O9 89.75(19) . . ?
O2 U1 O10 90.33(19) . . ?
O2 U1 O11 87.1(2) . . ?
O3 U1 O10 68.81(17) . . ?
O6 U1 O3 75.0(3) . . ?
O6 U1 O9 77.2(3) . . ?
O6 U1 O10 143.6(4) . . ?
O6 U1 O11 150.2(3) . . ?
O9 U1 O3 151.92(18) . . ?
O9 U1 O10 139.2(2) . . ?
O9 U1 O11 73.48(19) . . ?
O11 U1 O3 134.54(16) . . ?
O11 U1 O10 65.73(18) . . ?
O8 Ni1 O8 169.6(3) 4 . ?
O8 Ni1 O13 95.20(16) . . ?
O8 Ni1 O13 95.20(16) 4 . ?
O12 Ni1 O8 90.2(2) . 4 ?
O12 Ni1 O8 90.2(2) . . ?
O12 Ni1 O13 89.3(4) . . ?
O12 Ni1 O14 175.3(4) . . ?
O12 Ni1 O15 94.6(4) . . ?
O14 Ni1 O8 90.3(2) . . ?
O14 Ni1 O8 90.3(2) . 4 ?
O14 Ni1 O13 86.0(4) . . ?
O14 Ni1 O15 90.1(5) . . ?
O15 Ni1 O8 84.80(16) . . ?
O15 Ni1 O8 84.80(16) . 4 ?
O15 Ni1 O13 176.1(5) . . ?
O7 Ni2 O7 166.4(3) 4_655 . ?
O7 Ni2 O16 85.85(17) 4_655 . ?
O7 Ni2 O16 85.85(17) . . ?
O7 Ni2 O18 94.66(17) 4_655 . ?
O7 Ni2 O18 94.66(17) . . ?
O17 Ni2 O7 95.09(17) . . ?
O17 Ni2 O7 95.09(17) . 4_655 ?
O17 Ni2 O16 85.9(4) . . ?
O17 Ni2 O18 88.5(4) . . ?
O18 Ni2 O16 174.4(5) . . ?
O19 Ni2 O7 84.94(17) . . ?
O19 Ni2 O7 84.94(17) . 4_655 ?
O19 Ni2 O16 94.5(4) . . ?
O19 Ni2 O17 179.5(4) . . ?
O19 Ni2 O18 91.1(4) . . ?
O4 S1 O3 107.7(3) . . ?
O4 S1 O9 107.4(3) . 2_575 ?
O5 S1 O3 110.5(3) . . ?
O5 S1 O4 112.6(3) . . ?
O5 S1 O9 111.4(3) . 2_575 ?
O9 S1 O3 107.1(3) 2_575 . ?
O6 S2 O7 110.9(5) . . ?
O6 S2 O11 108.2(6) . 2_575 ?
O8 S2 O6 110.7(4) . . ?
O8 S2 O7 108.0(4) . . ?
O8 S2 O11 111.6(4) . 2_575 ?
O11 S2 O7 107.4(3) 2_575 . ?
S1 O3 U1 138.2(3) . . ?
S2 O6 U1 162.6(7) . . ?
S2 O7 Ni2 132.2(3) . . ?
S2 O8 Ni1 139.9(4) . . ?
S1 O9 U1 144.8(3) 2_574 . ?
S2 O11 U1 151.5(3) 2_574 . ?

loop_
_geom_bond_atom_site_label_1
_geom_bond_atom_site_label_2
_geom_bond_distance
_geom_bond_site_symmetry_2
_geom_bond_publ_flag
U1 O1 1.762(4) . ?
U1 O2 1.763(4) . ?
U1 O3 2.403(5) . ?
U1 O6 2.330(9) . ?
U1 O9 2.347(4) . ?
U1 O10 2.485(4) . ?
U1 O11 2.351(5) . ?
Ni1 O8 2.057(5) 4 ?
Ni1 O8 2.058(5) . ?
Ni1 O12 2.031(11) . ?
Ni1 O13 2.068(9) . ?
Ni1 O14 2.035(11) . ?
Ni1 O15 2.035(11) . ?
Ni2 O7 2.048(5) . ?
Ni2 O7 2.048(5) 4_655 ?
Ni2 O16 2.103(11) . ?
Ni2 O17 2.045(12) . ?
Ni2 O18 2.082(9) . ?
Ni2 O19 2.043(8) . ?
S1 O3 1.484(5) . ?
S1 O4 1.461(4) . ?
S1 O5 1.447(4) . ?
S1 O9 1.474(5) 2_575 ?
S2 O6 1.456(8) . ?
S2 O7 1.470(5) . ?
S2 O8 1.448(5) . ?
S2 O11 1.466(6) 2_575 ?
O9 S1 1.474(5) 2_574 ?
O11 S2 1.466(6) 2_574 ?

loop_
_geom_torsion_atom_site_label_1
_geom_torsion_atom_site_label_2
_geom_torsion_atom_site_label_3
_geom_torsion_atom_site_label_4
_geom_torsion
_geom_torsion_site_symmetry_1
_geom_torsion_site_symmetry_2
_geom_torsion_site_symmetry_3
_geom_torsion_site_symmetry_4
_geom_torsion_publ_flag
O4 S1 O3 U1 -148.7(4) . . . . ?
O5 S1 O3 U1 -25.4(5) . . . . ?
O6 S2 O7 Ni2 81.2(7) . . . . ?
O6 S2 O8 Ni1 -35.4(10) . . . . ?
O7 S2 O6 U1 4(2) . . . . ?
O7 S2 O8 Ni1 -157.0(6) . . . . ?
O8 S2 O6 U1 -116(2) . . . . ?
O8 S2 O7 Ni2 -157.3(5) . . . . ?
O9 S1 O3 U1 96.0(4) 2_575 . . . ?
O11 S2 O6 U1 122(2) 2_575 . . . ?
O11 S2 O7 Ni2 -36.8(6) 2_575 . . . ?
O11 S2 O8 Ni1 85.1(7) 2_575 . . . ?

loop_
_twin_individual_id
_twin_individual_mass_fraction_refined
1 0.035(13)
2 0.965(13)
